data_7006363
loop_
_publ_author_name
'Albor\'es, Pablo'
'Slep, Leonardo D.'
'Weyherm\"uller, Thomas'
'Rentschler, Eva'
'Baraldo, Luis M.'

_publ_section_title
;
 Exchange coupling across the cyanide bridge: structural and DFT
 interpretation of the magnetic properties of a binuclear chromium(III)
 complex.
;
_journal_issue 7
_journal_name_full 'Dalton transactions (Cambridge, England : 2003)'
_journal_page_first 948
_journal_page_last 954
_journal_paper_doi 10.1039/b508386a
_journal_year 2006
_chemical_formula_moiety '[C24 H20 P]+, [C16 H25 Cr2 N10 O]-, 4 H2O'
_chemical_formula_sum 'C40 H53 Cr2 N10 O5 P'
_chemical_formula_weight 888.89
_chemical_name_systematic
;
?
;
_space_group_IT_number 2
_symmetry_cell_setting triclinic
_symmetry_space_group_name_Hall '-P 1'
_symmetry_space_group_name_H-M 'P -1'
_atom_sites_solution_hydrogens geom
_atom_sites_solution_primary direct
_atom_sites_solution_secondary difmap
_audit_creation_method SHELXL-97
_cell_angle_alpha 103.19(1)
_cell_angle_beta 93.48(1)
_cell_angle_gamma 104.25(1)
_cell_formula_units_Z 2
_cell_length_a 10.0283(4)
_cell_length_b 12.3379(4)
_cell_length_c 18.9578(6)
_cell_measurement_temperature 100(2)
_cell_volume 2196.4(2)
_computing_cell_refinement 'Nonius Collect Software'
_computing_data_collection 'Nonius Collect Software'
_computing_data_reduction 'Nonius Collect Software'
_computing_structure_refinement 'SHELXL-97 (Sheldrick, 1997)'
_computing_structure_solution 'SHELXS-97 (Sheldrick, 1990)'
_diffrn_ambient_temperature 100(2)
_diffrn_measured_fraction_theta_full 0.996
_diffrn_measured_fraction_theta_max 0.996
_diffrn_measurement_device_type 'Nonius Kappa-CCD'
_diffrn_measurement_method '654 images at 1.5 deg stepwise rotation in omega and phi, 90 sec./frame'
_diffrn_radiation_monochromator graphite
_diffrn_radiation_source 'rotating anode, 50kV, 60mA'
_diffrn_radiation_type MoK\a
_diffrn_radiation_wavelength 0.71073
_diffrn_reflns_av_R_equivalents 0.0473
_diffrn_reflns_av_sigmaI/netI 0.0476
_diffrn_reflns_limit_h_max 14
_diffrn_reflns_limit_h_min -14
_diffrn_reflns_limit_k_max 17
_diffrn_reflns_limit_k_min -17
_diffrn_reflns_limit_l_max 27
_diffrn_reflns_limit_l_min -27
_diffrn_reflns_number 60244
_diffrn_reflns_theta_full 31.08
_diffrn_reflns_theta_max 31.08
_diffrn_reflns_theta_min 3.25
_exptl_absorpt_coefficient_mu 0.585
_exptl_absorpt_correction_T_max 0.9728
_exptl_absorpt_correction_T_min 0.8698
_exptl_absorpt_correction_type gaussian
_exptl_crystal_colour orange
_exptl_crystal_density_diffrn 1.344
_exptl_crystal_density_method 'not measured'
_exptl_crystal_description 'transparent parallelepiped'
_exptl_crystal_F_000 932
_exptl_crystal_size_max 0.20
_exptl_crystal_size_mid 0.15
_exptl_crystal_size_min 0.05
_refine_diff_density_max 0.836
_refine_diff_density_min -0.756
_refine_diff_density_rms 0.072
_refine_ls_extinction_method none
_refine_ls_goodness_of_fit_ref 1.040
_refine_ls_hydrogen_treatment mixed
_refine_ls_matrix_type full
_refine_ls_number_parameters 497
_refine_ls_number_reflns 14044
_refine_ls_number_restraints 36
_refine_ls_restrained_S_all 1.758
_refine_ls_R_factor_all 0.0680
_refine_ls_R_factor_gt 0.0449
_refine_ls_shift/su_max 0.001
_refine_ls_shift/su_mean 0.000
_refine_ls_structure_factor_coef Fsqd
_refine_ls_weighting_details 'w=1/[\s^2^(Fo^2^)+(0.0389P)^2^+2.0124P] where P=(Fo^2^+2Fc^2^)/3'
_refine_ls_weighting_scheme calc
_refine_ls_wR_factor_gt 0.1016
_refine_ls_wR_factor_ref 0.1124
_reflns_number_gt 10733
_reflns_number_total 14044
_reflns_threshold_expression >2sigma(I)
_cod_data_source_file b508386a.txt
_cod_data_source_block 1
_cod_depositor_comments
;
The following automatic conversions were performed:
'_symmetry_cell_setting' value 'Triclinic' changed to 'triclinic'
according to '/home/saulius/struct/CIF-dictionaries/cif_core.dic'
dictionary named 'cif_core.dic' version 2.4.1 from
2010-06-29.

'_exptl_absorpt_correction_type' value 'Gaussian' changed to
'gaussian' according to
'/home/saulius/struct/CIF-dictionaries/cif_core.dic' dictionary named
'cif_core.dic' version 2.4.1 from 2010-06-29.

Automatic conversion script
Id: cif_fix_enum 1527 2010-12-29 10:47:43Z saulius 

The following automatic conversions were performed:

'_refine_ls_weighting_scheme' value 'calc
w=1/[\s^2^(Fo^2^)+(0.0389P)^2^+2.0124P] where P=(Fo^2^+2Fc^2^)/3' was
changed to 'calc'. New tag '_refine_ls_weighting_details' was
created. The value of the new tag was set to
'w=1/[\s^2^(Fo^2^)+(0.0389P)^2^+2.0124P] where P=(Fo^2^+2Fc^2^)/3'.

Automatic conversion script
Id: cif_fix_values 3143 2015-03-26 13:38:13Z robertas 
;
_cod_original_cell_volume 2196.42(13)
_cod_original_sg_symbol_H-M P-1
_cod_database_code 7006363

loop_
_symmetry_equiv_pos_as_xyz
'x, y, z'
'-x, -y, -z'

loop_
_atom_site_label
_atom_site_type_symbol
_atom_site_fract_x
_atom_site_fract_y
_atom_site_fract_z
_atom_site_U_iso_or_equiv
_atom_site_adp_type
_atom_site_occupancy
_atom_site_calc_flag
_atom_site_refinement_flags
_atom_site_disorder_assembly
_atom_site_disorder_group
Cr1 Cr -0.22734(4) 0.14035(4) 0.29325(2) 0.01301(10) Uani 1 d . . .
Cr2 Cr 0.26644(4) 0.32249(4) 0.42527(2) 0.01327(10) Uani 1 d . . .
N1 N 0.0649(2) 0.2995(2) 0.38254(13) 0.0165(5) Uani 1 d . . .
C1 C -0.0457(3) 0.2544(2) 0.35292(15) 0.0151(5) Uani 1 d . . .
N2 N -0.4985(3) -0.0526(3) 0.20411(17) 0.0347(7) Uani 1 d . . .
C2 C -0.4008(3) 0.0171(3) 0.23470(16) 0.0210(6) Uani 1 d . . .
C3 C -0.1478(3) 0.1664(3) 0.19912(18) 0.0269(7) Uani 1 d . . .
N3 N -0.1037(4) 0.1847(4) 0.1472(2) 0.0548(11) Uani 1 d . . .
C4 C -0.3267(3) 0.2688(3) 0.29409(16) 0.0182(5) Uani 1 d . . .
N4 N -0.3869(3) 0.3376(2) 0.29607(16) 0.0243(6) Uani 1 d . . .
C5 C -0.3084(3) 0.1249(3) 0.39038(16) 0.0199(6) Uani 1 d . . .
N5 N -0.3541(3) 0.1206(3) 0.44435(16) 0.0318(7) Uani 1 d . . .
C6 C -0.1213(3) 0.0168(3) 0.29959(18) 0.0220(6) Uani 1 d . . .
N6 N -0.0529(3) -0.0432(3) 0.30732(19) 0.0320(7) Uani 1 d . . .
O7 O 0.4528(2) 0.34704(18) 0.46581(12) 0.0179(4) Uani 1 d D . .
H7A H 0.487(4) 0.290(2) 0.456(2) 0.023 Uiso 1 d D . .
N11 N 0.1978(3) 0.3199(2) 0.52489(13) 0.0162(5) Uani 1 d . . .
H11 H 0.1014 0.2979 0.5171 0.019 Uiso 1 calc R . .
N15 N 0.2286(3) 0.1440(2) 0.39138(14) 0.0185(5) Uani 1 d . . .
H15 H 0.1342 0.1144 0.3757 0.022 Uiso 1 calc R . .
N18 N 0.3248(3) 0.3201(2) 0.32245(13) 0.0185(5) Uani 1 d . . .
H18 H 0.4211 0.3390 0.3283 0.022 Uiso 1 calc R . .
N22 N 0.2938(2) 0.4982(2) 0.45694(13) 0.0155(5) Uani 1 d . . .
H22 H 0.3872 0.5313 0.4744 0.019 Uiso 1 calc R . .
C12 C 0.2410(3) 0.2380(3) 0.56193(17) 0.0217(6) Uani 1 d . . .
H12A H 0.2032 0.2432 0.6092 0.026 Uiso 1 calc R . .
H12B H 0.3434 0.2597 0.5720 0.026 Uiso 1 calc R . .
C13 C 0.1901(3) 0.1141(3) 0.51521(19) 0.0246(6) Uani 1 d . . .
H13A H 0.2011 0.0615 0.5462 0.030 Uiso 1 calc R . .
H13B H 0.0897 0.0979 0.4994 0.030 Uiso 1 calc R . .
C14 C 0.2623(3) 0.0852(3) 0.44769(18) 0.0233(6) Uani 1 d . . .
H14A H 0.3638 0.1088 0.4621 0.028 Uiso 1 calc R . .
H14B H 0.2338 0.0006 0.4266 0.028 Uiso 1 calc R . .
C16 C 0.3016(3) 0.1204(3) 0.32588(18) 0.0245(6) Uani 1 d . . .
H16A H 0.2654 0.0384 0.2985 0.029 Uiso 1 calc R . .
H16B H 0.4021 0.1355 0.3409 0.029 Uiso 1 calc R . .
C17 C 0.2777(3) 0.1986(3) 0.27792(17) 0.0246(7) Uani 1 d . . .
H17A H 0.3305 0.1883 0.2355 0.029 Uiso 1 calc R . .
H17B H 0.1780 0.1791 0.2595 0.029 Uiso 1 calc R . .
C19 C 0.2860(3) 0.4035(3) 0.28556(17) 0.0238(6) Uani 1 d . . .
H19A H 0.1840 0.3823 0.2737 0.029 Uiso 1 calc R . .
H19B H 0.3272 0.3990 0.2392 0.029 Uiso 1 calc R . .
C20 C 0.3355(3) 0.5273(3) 0.33303(18) 0.0241(6) Uani 1 d . . .
H20A H 0.4355 0.5437 0.3499 0.029 Uiso 1 calc R . .
H20B H 0.3257 0.5804 0.3022 0.029 Uiso 1 calc R . .
C21 C 0.2603(3) 0.5550(3) 0.39985(17) 0.0204(6) Uani 1 d . . .
H21A H 0.2864 0.6397 0.4206 0.024 Uiso 1 calc R . .
H21B H 0.1590 0.5295 0.3845 0.024 Uiso 1 calc R . .
C23 C 0.2149(3) 0.5187(3) 0.52047(16) 0.0183(6) Uani 1 d . . .
H23A H 0.1146 0.4999 0.5035 0.022 Uiso 1 calc R . .
H23B H 0.2463 0.6008 0.5480 0.022 Uiso 1 calc R . .
C24 C 0.2407(3) 0.4416(3) 0.56891(16) 0.0190(6) Uani 1 d . . .
H24A H 0.3402 0.4633 0.5880 0.023 Uiso 1 calc R . .
H24B H 0.1866 0.4508 0.6108 0.023 Uiso 1 calc R . .
P1 P -0.21140(8) -0.30030(7) 0.03360(4) 0.01945(16) Uani 1 d . . .
C31 C -0.1798(6) -0.4094(4) -0.0298(4) 0.0199(8) Uani 0.50 d PG A 1
C32 C -0.2344(5) -0.5232(4) -0.0271(2) 0.0276(10) Uani 0.50 d PG A 1
H32 H -0.2807 -0.5395 0.0130 0.033 Uiso 0.50 calc PR A 1
C33 C -0.2214(6) -0.6132(4) -0.0833(3) 0.0347(12) Uani 0.50 d PG A 1
H33 H -0.2587 -0.6910 -0.0815 0.042 Uiso 0.50 calc PR A 1
C34 C -0.1537(8) -0.5894(6) -0.1421(3) 0.0358(16) Uani 0.50 d PG A 1
H34 H -0.1448 -0.6509 -0.1804 0.043 Uiso 0.50 calc PR A 1
C35 C -0.0991(7) -0.4756(8) -0.1447(4) 0.0320(15) Uani 0.50 d PG A 1
H35 H -0.0528 -0.4593 -0.1849 0.038 Uiso 0.50 calc PR A 1
C36 C -0.1121(6) -0.3855(5) -0.0886(5) 0.0253(15) Uani 0.50 d PG A 1
H36 H -0.0748 -0.3077 -0.0904 0.030 Uiso 0.50 calc PR A 1
C31X C -0.1885(6) -0.4206(4) -0.0420(4) 0.0199(8) Uani 0.50 d PG A 2
C32X C -0.2877(5) -0.5265(4) -0.0637(3) 0.0276(10) Uani 0.50 d PG A 2
H32X H -0.3648 -0.5420 -0.0373 0.033 Uiso 0.50 calc PR A 2
C33X C -0.2743(6) -0.6097(4) -0.1240(3) 0.0347(12) Uani 0.50 d PG A 2
H33X H -0.3421 -0.6821 -0.1389 0.042 Uiso 0.50 calc PR A 2
C34X C -0.1616(7) -0.5871(7) -0.1627(3) 0.0358(16) Uani 0.50 d PG A 2
H34X H -0.1524 -0.6439 -0.2040 0.043 Uiso 0.50 calc PR A 2
C35X C -0.0623(6) -0.4812(8) -0.1411(4) 0.0320(15) Uani 0.50 d PG A 2
H35X H 0.0147 -0.4656 -0.1675 0.038 Uiso 0.50 calc PR A 2
C36X C -0.0757(5) -0.3979(5) -0.0807(5) 0.0253(15) Uani 0.50 d PG A 2
H36X H -0.0079 -0.3256 -0.0659 0.030 Uiso 0.50 calc PR A 2
C41 C -0.3484(7) -0.2469(7) 0.0010(4) 0.0153(7) Uani 0.50 d PG A 1
C42 C -0.4140(4) -0.1791(5) 0.0482(3) 0.0186(10) Uani 0.50 d PG A 1
H42 H -0.3778 -0.1499 0.0983 0.022 Uiso 0.50 calc PR A 1
C43 C -0.5324(4) -0.1540(4) 0.0220(2) 0.0233(9) Uani 0.50 d PG A 1
H43 H -0.5771 -0.1077 0.0542 0.028 Uiso 0.50 calc PR A 1
C44 C -0.5853(5) -0.1968(5) -0.0514(3) 0.0260(11) Uani 0.50 d PG A 1
H44 H -0.6662 -0.1796 -0.0693 0.031 Uiso 0.50 calc PR A 1
C45 C -0.5197(9) -0.2646(7) -0.0985(3) 0.0265(11) Uani 0.50 d PG A 1
H45 H -0.5559 -0.2938 -0.1487 0.032 Uiso 0.50 calc PR A 1
C46 C -0.4013(10) -0.2897(9) -0.0723(4) 0.0231(8) Uani 0.50 d PG A 1
H46 H -0.3566 -0.3360 -0.1046 0.028 Uiso 0.50 calc PR A 1
C41X C -0.3394(7) -0.2447(7) -0.0052(4) 0.0153(7) Uani 0.50 d PG A 2
C42X C -0.3647(4) -0.1484(5) 0.0404(3) 0.0186(10) Uani 0.50 d PG A 2
H42X H -0.3134 -0.1157 0.0875 0.022 Uiso 0.50 calc PR A 2
C43X C -0.4651(5) -0.0998(4) 0.0170(2) 0.0233(9) Uani 0.50 d PG A 2
H43X H -0.4824 -0.0339 0.0482 0.028 Uiso 0.50 calc PR A 2
C44X C -0.5402(5) -0.1476(5) -0.0519(3) 0.0260(11) Uani 0.50 d PG A 2
H44X H -0.6088 -0.1144 -0.0678 0.031 Uiso 0.50 calc PR A 2
C45X C -0.5149(9) -0.2440(7) -0.0975(3) 0.0265(11) Uani 0.50 d PG A 2
H45X H -0.5661 -0.2766 -0.1446 0.032 Uiso 0.50 calc PR A 2
C46X C -0.4145(11) -0.2925(8) -0.0742(4) 0.0231(8) Uani 0.50 d PG A 2
H46X H -0.3972 -0.3584 -0.1053 0.028 Uiso 0.50 calc PR A 2
C51 C -0.2612(4) -0.3373(4) 0.1162(2) 0.0159(11) Uani 0.50 d PG A 1
C52 C -0.1630(3) -0.3293(4) 0.1735(2) 0.0224(9) Uani 0.50 d PG A 1
H52 H -0.0676 -0.2959 0.1717 0.027 Uiso 0.50 calc PR A 1
C53 C -0.2045(4) -0.3701(4) 0.2334(2) 0.0262(9) Uani 0.50 d PG A 1
H53 H -0.1374 -0.3646 0.2726 0.031 Uiso 0.50 calc PR A 1
C54 C -0.3441(4) -0.4190(5) 0.2360(2) 0.0251(11) Uani 0.50 d PG A 1
H54 H -0.3725 -0.4469 0.2770 0.030 Uiso 0.50 calc PR A 1
C55 C -0.4422(3) -0.4270(4) 0.1787(2) 0.0280(10) Uani 0.50 d PG A 1
H55 H -0.5377 -0.4604 0.1805 0.034 Uiso 0.50 calc PR A 1
C56 C -0.4008(4) -0.3862(4) 0.1188(2) 0.0236(9) Uani 0.50 d PG A 1
H56 H -0.4679 -0.3917 0.0796 0.028 Uiso 0.50 calc PR A 1
C51X C -0.2752(5) -0.3690(4) 0.1042(2) 0.0159(11) Uani 0.50 d PG A 2
C52X C -0.2254(4) -0.4578(4) 0.1197(2) 0.0224(9) Uani 0.50 d PG A 2
H52X H -0.1705 -0.4931 0.0875 0.027 Uiso 0.50 calc PR A 2
C53X C -0.2561(5) -0.4950(4) 0.1822(2) 0.0262(9) Uani 0.50 d PG A 2
H53X H -0.2221 -0.5557 0.1927 0.031 Uiso 0.50 calc PR A 2
C54X C -0.3364(5) -0.4434(4) 0.2292(2) 0.0251(11) Uani 0.50 d PG A 2
H54X H -0.3574 -0.4689 0.2719 0.030 Uiso 0.50 calc PR A 2
C55X C -0.3862(5) -0.3546(4) 0.2138(2) 0.0280(10) Uani 0.50 d PG A 2
H55X H -0.4411 -0.3194 0.2460 0.034 Uiso 0.50 calc PR A 2
C56X C -0.3555(5) -0.3174(3) 0.1513(2) 0.0236(9) Uani 0.50 d PG A 2
H56X H -0.3895 -0.2567 0.1408 0.028 Uiso 0.50 calc PR A 2
C61 C -0.0470(3) -0.1812(3) 0.0604(2) 0.0173(7) Uani 0.50 d PG A 1
C62 C -0.0425(3) -0.0646(3) 0.0780(2) 0.0223(9) Uani 0.50 d PG A 1
H62 H -0.1261 -0.0415 0.0759 0.027 Uiso 0.50 calc PR A 1
C63 C 0.0841(4) 0.0184(3) 0.0988(3) 0.0266(10) Uani 0.50 d PG A 1
H63 H 0.0872 0.0981 0.1109 0.032 Uiso 0.50 calc PR A 1
C64 C 0.2064(3) -0.0153(3) 0.1020(3) 0.0298(11) Uani 0.50 d PG A 1
H64 H 0.2930 0.0414 0.1162 0.036 Uiso 0.50 calc PR A 1
C65 C 0.2019(3) -0.1319(4) 0.0844(3) 0.0265(10) Uani 0.50 d PG A 1
H65 H 0.2855 -0.1550 0.0866 0.032 Uiso 0.50 calc PR A 1
C66 C 0.0752(4) -0.2149(3) 0.0636(2) 0.0223(9) Uani 0.50 d PG A 1
H66 H 0.0722 -0.2946 0.0515 0.027 Uiso 0.50 calc PR A 1
C61X C -0.0574(2) -0.20015(19) 0.06382(8) 0.0173(7) Uani 0.50 d PG A 2
C62X C 0.0049(2) -0.1364(2) 0.01720(8) 0.0223(9) Uani 0.50 d PG A 2
H62X H -0.0401 -0.1477 -0.0305 0.027 Uiso 0.50 calc PR A 2
C63X C 0.1331(2) -0.0562(2) 0.04037(9) 0.0266(10) Uani 0.50 d PG A 2
H63X H 0.1757 -0.0127 0.0085 0.032 Uiso 0.50 calc PR A 2
C64X C 0.1989(2) -0.0397(2) 0.11015(10) 0.0298(11) Uani 0.50 d PG A 2
H64X H 0.2866 0.0152 0.1260 0.036 Uiso 0.50 calc PR A 2
C65X C 0.13658(19) -0.10339(18) 0.15677(9) 0.0265(10) Uani 0.50 d PG A 2
H65X H 0.1816 -0.0921 0.2045 0.032 Uiso 0.50 calc PR A 2
C66X C 0.0084(2) -0.18362(17) 0.13360(8) 0.0223(9) Uani 0.50 d PG A 2
H66X H -0.0342 -0.2272 0.1655 0.027 Uiso 0.50 calc PR A 2
O10 O -0.08376(17) 0.25088(15) 0.54315(8) 0.0315(6) Uani 1 d GD . .
H10A H -0.1610 0.2097 0.5169 0.041 Uiso 1 d GD . .
H10B H -0.0930 0.2304 0.5838 0.041 Uiso 1 d GD . .
O20 O 0.07654(19) -0.22260(17) 0.31887(10) 0.0422(7) Uani 1 d GD . .
H20C H 0.1367 -0.2067 0.3061 0.055 Uiso 1 d GD . .
H20D H 0.0530 -0.1670 0.3150 0.055 Uiso 1 d GD . .
O30 O -0.47321(18) 0.12707(18) 0.58012(9) 0.0466(7) Uani 1 d GD . .
H30A H -0.4379 0.1087 0.5327 0.061 Uiso 1 d GD . .
H30B H -0.5325 0.0483 0.5689 0.061 Uiso 1 d GD . .
O40 O -0.66125(14) -0.20009(19) 0.28273(11) 0.0351(10) Uani 0.833(9) d PGD . .
H40A H -0.6073 -0.1583 0.2631 0.046 Uiso 1 d GD . .
H40B H -0.6176 -0.1947 0.3226 0.046 Uiso 1 d GD . .
O40X O -0.59922(14) -0.15319(17) 0.33085(10) 0.041(6) Uani 0.167(9) d PG . .

loop_
_atom_site_aniso_label
_atom_site_aniso_U_11
_atom_site_aniso_U_22
_atom_site_aniso_U_33
_atom_site_aniso_U_23
_atom_site_aniso_U_13
_atom_site_aniso_U_12
Cr1 0.0092(2) 0.0166(2) 0.0122(2) 0.00335(16) 0.00031(15) 0.00221(16)
Cr2 0.00894(19) 0.0154(2) 0.0127(2) -0.00005(16) 0.00031(15) 0.00167(16)
N1 0.0136(11) 0.0187(11) 0.0155(11) 0.0024(9) 0.0012(9) 0.0030(9)
C1 0.0143(12) 0.0166(12) 0.0147(12) 0.0040(10) 0.0028(10) 0.0039(10)
N2 0.0250(15) 0.0421(18) 0.0256(15) 0.0031(13) -0.0052(12) -0.0053(13)
C2 0.0171(14) 0.0270(15) 0.0165(13) 0.0044(11) 0.0012(11) 0.0029(12)
C3 0.0203(15) 0.0378(19) 0.0190(14) 0.0076(13) 0.0026(12) 0.0008(13)
N3 0.044(2) 0.085(3) 0.0282(18) 0.0204(19) 0.0113(16) -0.003(2)
C4 0.0130(12) 0.0212(14) 0.0187(13) 0.0049(11) 0.0002(10) 0.0021(11)
N4 0.0186(13) 0.0253(13) 0.0293(14) 0.0076(11) 0.0020(11) 0.0060(11)
C5 0.0143(13) 0.0245(15) 0.0186(13) 0.0066(11) -0.0004(10) 0.0002(11)
N5 0.0228(14) 0.0459(18) 0.0230(14) 0.0109(13) 0.0038(11) -0.0001(13)
C6 0.0158(13) 0.0192(14) 0.0273(15) 0.0028(12) -0.0005(11) 0.0012(11)
N6 0.0254(15) 0.0237(14) 0.0452(18) 0.0046(13) -0.0027(13) 0.0086(12)
O7 0.0111(9) 0.0179(10) 0.0216(10) -0.0004(8) -0.0011(8) 0.0039(8)
N11 0.0138(11) 0.0191(12) 0.0145(11) 0.0034(9) 0.0011(9) 0.0031(9)
N15 0.0123(11) 0.0184(12) 0.0211(12) -0.0008(9) -0.0003(9) 0.0033(9)
N18 0.0135(11) 0.0228(12) 0.0156(11) 0.0000(9) 0.0021(9) 0.0024(9)
N22 0.0118(10) 0.0175(11) 0.0160(11) 0.0023(9) 0.0010(8) 0.0035(9)
C12 0.0205(14) 0.0257(15) 0.0200(14) 0.0079(12) 0.0010(11) 0.0069(12)
C13 0.0243(16) 0.0209(15) 0.0300(17) 0.0105(13) 0.0026(13) 0.0049(12)
C14 0.0206(15) 0.0184(14) 0.0301(16) 0.0042(12) -0.0010(12) 0.0064(12)
C16 0.0202(15) 0.0228(15) 0.0260(16) -0.0040(12) 0.0039(12) 0.0065(12)
C17 0.0223(15) 0.0267(16) 0.0179(14) -0.0046(12) 0.0033(11) 0.0032(13)
C19 0.0213(15) 0.0321(17) 0.0169(14) 0.0071(12) 0.0032(11) 0.0038(13)
C20 0.0204(15) 0.0290(16) 0.0234(15) 0.0113(13) 0.0025(12) 0.0033(13)
C21 0.0180(14) 0.0210(14) 0.0225(14) 0.0064(11) 0.0005(11) 0.0059(11)
C23 0.0141(13) 0.0209(14) 0.0183(13) 0.0001(11) 0.0015(10) 0.0063(11)
C24 0.0170(13) 0.0224(14) 0.0146(12) -0.0006(11) 0.0012(10) 0.0045(11)
P1 0.0163(3) 0.0290(4) 0.0176(3) 0.0115(3) 0.0046(3) 0.0085(3)
C31 0.0205(16) 0.0224(17) 0.017(2) 0.0024(15) 0.0004(15) 0.0092(14)
C32 0.027(3) 0.026(2) 0.026(3) 0.000(2) 0.0015(18) 0.008(2)
C33 0.032(3) 0.028(2) 0.038(3) -0.005(2) -0.003(2) 0.011(2)
C34 0.043(3) 0.043(2) 0.021(4) -0.007(3) -0.003(3) 0.027(2)
C35 0.034(4) 0.048(3) 0.0221(19) 0.0077(18) 0.007(3) 0.027(3)
C36 0.026(4) 0.034(2) 0.021(3) 0.0070(18) 0.007(3) 0.015(2)
C31X 0.0205(16) 0.0224(17) 0.017(2) 0.0024(15) 0.0004(15) 0.0092(14)
C32X 0.027(3) 0.026(2) 0.026(3) 0.000(2) 0.0015(18) 0.008(2)
C33X 0.032(3) 0.028(2) 0.038(3) -0.005(2) -0.003(2) 0.011(2)
C34X 0.043(3) 0.043(2) 0.021(4) -0.007(3) -0.003(3) 0.027(2)
C35X 0.034(4) 0.048(3) 0.0221(19) 0.0077(18) 0.007(3) 0.027(3)
C36X 0.026(4) 0.034(2) 0.021(3) 0.0070(18) 0.007(3) 0.015(2)
C41 0.0140(14) 0.0177(13) 0.0150(16) 0.0071(12) 0.0027(12) 0.0026(11)
C42 0.018(3) 0.022(3) 0.0168(19) 0.0059(18) 0.004(2) 0.005(2)
C43 0.022(2) 0.024(2) 0.028(2) 0.0094(19) 0.0064(19) 0.0096(17)
C44 0.020(3) 0.027(3) 0.033(2) 0.015(3) -0.003(2) 0.006(2)
C45 0.0265(18) 0.027(3) 0.0235(16) 0.0071(16) -0.0080(13) 0.005(2)
C46 0.026(2) 0.0264(16) 0.0172(14) 0.0043(12) -0.0013(13) 0.0086(15)
C41X 0.0140(14) 0.0177(13) 0.0150(16) 0.0071(12) 0.0027(12) 0.0026(11)
C42X 0.018(3) 0.022(3) 0.0168(19) 0.0059(18) 0.004(2) 0.005(2)
C43X 0.022(2) 0.024(2) 0.028(2) 0.0094(19) 0.0064(19) 0.0096(17)
C44X 0.020(3) 0.027(3) 0.033(2) 0.015(3) -0.003(2) 0.006(2)
C45X 0.0265(18) 0.027(3) 0.0235(16) 0.0071(16) -0.0080(13) 0.005(2)
C46X 0.026(2) 0.0264(16) 0.0172(14) 0.0043(12) -0.0013(13) 0.0086(15)
C51 0.0188(17) 0.013(3) 0.016(2) 0.005(2) 0.0027(15) 0.0033(19)
C52 0.019(2) 0.026(2) 0.023(2) 0.0080(17) 0.0025(16) 0.0051(17)
C53 0.027(2) 0.032(2) 0.023(2) 0.0132(19) 0.0026(18) 0.009(2)
C54 0.0303(19) 0.026(3) 0.0209(18) 0.0119(19) 0.0059(14) 0.0051(18)
C55 0.027(3) 0.035(3) 0.024(2) 0.0128(18) 0.0086(18) 0.004(2)
C56 0.023(2) 0.028(2) 0.021(2) 0.0103(16) 0.0025(17) 0.0048(19)
C51X 0.0188(17) 0.013(3) 0.016(2) 0.005(2) 0.0027(15) 0.0033(19)
C52X 0.019(2) 0.026(2) 0.023(2) 0.0080(17) 0.0025(16) 0.0051(17)
C53X 0.027(2) 0.032(2) 0.023(2) 0.0132(19) 0.0026(18) 0.009(2)
C54X 0.0303(19) 0.026(3) 0.0209(18) 0.0119(19) 0.0059(14) 0.0051(18)
C55X 0.027(3) 0.035(3) 0.024(2) 0.0128(18) 0.0086(18) 0.004(2)
C56X 0.023(2) 0.028(2) 0.021(2) 0.0103(16) 0.0025(17) 0.0048(19)
C61 0.0152(14) 0.0174(17) 0.0178(14) 0.0039(12) 0.0011(11) 0.0023(13)
C62 0.021(2) 0.026(2) 0.021(2) 0.0098(17) 0.0036(16) 0.0062(17)
C63 0.023(2) 0.023(2) 0.031(2) 0.0076(19) 0.0076(19) 0.0016(18)
C64 0.0179(17) 0.027(3) 0.035(2) -0.0033(19) 0.0024(15) -0.0007(17)
C65 0.021(2) 0.027(2) 0.025(2) 0.0016(18) 0.0007(17) 0.0019(18)
C66 0.022(2) 0.022(2) 0.021(2) 0.0048(16) 0.0020(16) 0.0037(17)
C61X 0.0152(14) 0.0174(17) 0.0178(14) 0.0039(12) 0.0011(11) 0.0023(13)
C62X 0.021(2) 0.026(2) 0.021(2) 0.0098(17) 0.0036(16) 0.0062(17)
C63X 0.023(2) 0.023(2) 0.031(2) 0.0076(19) 0.0076(19) 0.0016(18)
C64X 0.0179(17) 0.027(3) 0.035(2) -0.0033(19) 0.0024(15) -0.0007(17)
C65X 0.021(2) 0.027(2) 0.025(2) 0.0016(18) 0.0007(17) 0.0019(18)
C66X 0.022(2) 0.022(2) 0.021(2) 0.0048(16) 0.0020(16) 0.0037(17)
O10 0.0173(11) 0.0489(16) 0.0275(12) 0.0121(11) 0.0051(9) 0.0044(11)
O20 0.0580(19) 0.0474(17) 0.0353(15) 0.0172(13) 0.0107(13) 0.0327(15)
O30 0.0449(17) 0.0552(19) 0.0403(17) 0.0155(15) 0.0075(14) 0.0108(15)
O40 0.0357(19) 0.0378(19) 0.0316(19) 0.0115(15) 0.0076(14) 0.0057(15)
O40X 0.050(12) 0.033(9) 0.036(11) 0.002(7) 0.008(8) 0.007(8)

loop_
_atom_type_symbol
_atom_type_description
_atom_type_scat_dispersion_real
_atom_type_scat_dispersion_imag
_atom_type_scat_source
C C 0.0033 0.0016 'International Tables Vol C Tables 4.2.6.8 and 6.1.1.4'
H H 0.0000 0.0000 'International Tables Vol C Tables 4.2.6.8 and 6.1.1.4'
N N 0.0061 0.0033 'International Tables Vol C Tables 4.2.6.8 and 6.1.1.4'
O O 0.0106 0.0060 'International Tables Vol C Tables 4.2.6.8 and 6.1.1.4'
P P 0.1023 0.0942 'International Tables Vol C Tables 4.2.6.8 and 6.1.1.4'
Cr Cr 0.3209 0.6236 'International Tables Vol C Tables 4.2.6.8 and 6.1.1.4'

loop_
_geom_angle_atom_site_label_1
_geom_angle_atom_site_label_2
_geom_angle_atom_site_label_3
_geom_angle
_geom_angle_site_symmetry_1
_geom_angle_site_symmetry_3
_geom_angle_publ_flag
C3 Cr1 C2 91.78(13) . . ?
C3 Cr1 C4 90.16(14) . . ?
C2 Cr1 C4 90.61(12) . . ?
C3 Cr1 C6 92.15(14) . . ?
C2 Cr1 C6 92.43(12) . . ?
C4 Cr1 C6 176.13(12) . . ?
C3 Cr1 C1 88.69(12) . . ?
C2 Cr1 C1 175.63(12) . . ?
C4 Cr1 C1 93.73(11) . . ?
C6 Cr1 C1 83.22(11) . . ?
C3 Cr1 C5 176.36(14) . . ?
C2 Cr1 C5 89.95(12) . . ?
C4 Cr1 C5 86.62(12) . . ?
C6 Cr1 C5 90.98(13) . . ?
C1 Cr1 C5 89.84(11) . . ?
O7 Cr2 N11 91.25(10) . . ?
O7 Cr2 N22 88.37(9) . . ?
N11 Cr2 N22 85.81(10) . . ?
O7 Cr2 N1 178.77(10) . . ?
N11 Cr2 N1 88.37(10) . . ?
N22 Cr2 N1 90.43(10) . . ?
O7 Cr2 N18 91.61(10) . . ?
N11 Cr2 N18 176.89(10) . . ?
N22 Cr2 N18 95.48(10) . . ?
N1 Cr2 N18 88.79(10) . . ?
O7 Cr2 N15 94.45(10) . . ?
N11 Cr2 N15 93.99(10) . . ?
N22 Cr2 N15 177.18(10) . . ?
N1 Cr2 N15 86.75(10) . . ?
N18 Cr2 N15 84.58(10) . . ?
C1 N1 Cr2 160.3(2) . . ?
N1 C1 Cr1 166.9(2) . . ?
N2 C2 Cr1 177.8(3) . . ?
N3 C3 Cr1 177.7(4) . . ?
N4 C4 Cr1 176.8(3) . . ?
N5 C5 Cr1 177.3(3) . . ?
N6 C6 Cr1 173.5(3) . . ?
C24 N11 C12 113.7(2) . . ?
C24 N11 Cr2 105.89(18) . . ?
C12 N11 Cr2 115.51(19) . . ?
C14 N15 C16 113.1(2) . . ?
C14 N15 Cr2 116.27(19) . . ?
C16 N15 Cr2 106.26(19) . . ?
C19 N18 C17 113.4(2) . . ?
C19 N18 Cr2 116.98(19) . . ?
C17 N18 Cr2 107.62(19) . . ?
C21 N22 C23 113.0(2) . . ?
C21 N22 Cr2 116.93(18) . . ?
C23 N22 Cr2 105.85(18) . . ?
N11 C12 C13 111.3(2) . . ?
C14 C13 C12 116.0(3) . . ?
N15 C14 C13 112.0(3) . . ?
N15 C16 C17 108.5(3) . . ?
N18 C17 C16 108.2(2) . . ?
N18 C19 C20 111.9(2) . . ?
C21 C20 C19 115.9(3) . . ?
N22 C21 C20 112.4(2) . . ?
N22 C23 C24 107.9(2) . . ?
N11 C24 C23 108.5(2) . . ?
C61X P1 C31 106.8(2) . . ?
C61X P1 C41X 113.2(3) . . ?
C31 P1 C41X 110.0(3) . . ?
C61X P1 C51 101.85(15) . . ?
C31 P1 C51 114.6(3) . . ?
C41X P1 C51 110.2(3) . . ?
C61X P1 C41 115.3(3) . . ?
C31 P1 C41 112.8(3) . . ?
C41X P1 C41 5.0(5) . . ?
C51 P1 C41 105.2(3) . . ?
C61X P1 C51X 111.45(17) . . ?
C31 P1 C51X 103.4(3) . . ?
C41X P1 C51X 111.4(3) . . ?
C51 P1 C51X 12.4(2) . . ?
C41 P1 C51X 106.5(3) . . ?
C61X P1 C61 5.94(16) . . ?
C31 P1 C61 107.7(2) . . ?
C41X P1 C61 107.7(3) . . ?
C51 P1 C61 106.4(2) . . ?
C41 P1 C61 110.0(3) . . ?
C51X P1 C61 116.5(2) . . ?
C61X P1 C31X 109.81(18) . . ?
C31 P1 C31X 4.7(3) . . ?
C41X P1 C31X 105.3(3) . . ?
C51 P1 C31X 116.8(3) . . ?
C41 P1 C31X 108.1(3) . . ?
C51X P1 C31X 105.2(3) . . ?
C61 P1 C31X 110.3(2) . . ?
C32 C31 C36 120.0 . . ?
C32 C31 P1 119.9(4) . . ?
C36 C31 P1 119.8(4) . . ?
C33 C32 C31 120.0 . . ?
C32 C33 C34 120.0 . . ?
C33 C34 C35 120.0 . . ?
C36 C35 C34 120.0 . . ?
C35 C36 C31 120.0 . . ?
C32X C31X C36X 120.0 . . ?
C32X C31X P1 121.4(4) . . ?
C36X C31X P1 118.4(4) . . ?
C31X C32X C33X 120.0 . . ?
C32X C33X C34X 120.0 . . ?
C35X C34X C33X 120.0 . . ?
C36X C35X C34X 120.0 . . ?
C35X C36X C31X 120.0 . . ?
C42 C41 C46 120.0 . . ?
C42 C41 P1 122.0(4) . . ?
C46 C41 P1 117.3(4) . . ?
C43 C42 C41 120.0 . . ?
C44 C43 C42 120.0 . . ?
C45 C44 C43 120.0 . . ?
C46 C45 C44 120.0 . . ?
C45 C46 C41 120.0 . . ?
C42X C41X C46X 120.0 . . ?
C42X C41X P1 114.8(4) . . ?
C46X C41X P1 125.2(4) . . ?
C43X C42X C41X 120.0 . . ?
C42X C43X C44X 120.0 . . ?
C43X C44X C45X 120.0 . . ?
C46X C45X C44X 120.0 . . ?
C45X C46X C41X 120.0 . . ?
C52 C51 C56 120.0 . . ?
C52 C51 P1 121.6(2) . . ?
C56 C51 P1 118.1(2) . . ?
C51 C52 C53 120.0 . . ?
C52 C53 C54 120.0 . . ?
C55 C54 C53 120.0 . . ?
C56 C55 C54 120.0 . . ?
C55 C56 C51 120.0 . . ?
C52X C51X C56X 120.0 . . ?
C52X C51X P1 121.0(2) . . ?
C56X C51X P1 118.0(2) . . ?
C51X C52X C53X 120.0 . . ?
C52X C53X C54X 120.0 . . ?
C55X C54X C53X 120.0 . . ?
C56X C55X C54X 120.0 . . ?
C55X C56X C51X 120.0 . . ?
C62 C61 C66 120.0 . . ?
C62 C61 P1 123.7(2) . . ?
C66 C61 P1 116.3(2) . . ?
C63 C62 C61 120.0 . . ?
C64 C63 C62 120.0 . . ?
C65 C64 C63 120.0 . . ?
C64 C65 C66 120.0 . . ?
C65 C66 C61 120.0 . . ?
C62X C61X C66X 120.0 . . ?
C62X C61X P1 119.22(7) . . ?
C66X C61X P1 120.76(8) . . ?
C61X C62X C63X 120.0 . . ?
C62X C63X C64X 120.0 . . ?
C65X C64X C63X 120.0 . . ?
C64X C65X C66X 120.0 . . ?
C65X C66X C61X 120.0 . . ?
O40 O40X O30 156.45(11) . 2_456 ?

loop_
_geom_bond_atom_site_label_1
_geom_bond_atom_site_label_2
_geom_bond_distance
_geom_bond_site_symmetry_2
_geom_bond_publ_flag
Cr1 C3 2.057(3) . ?
Cr1 C2 2.065(3) . ?
Cr1 C4 2.067(3) . ?
Cr1 C6 2.082(3) . ?
Cr1 C1 2.083(3) . ?
Cr1 C5 2.086(3) . ?
Cr2 O7 1.902(2) . ?
Cr2 N11 2.053(2) . ?
Cr2 N22 2.056(2) . ?
Cr2 N1 2.058(2) . ?
Cr2 N18 2.065(3) . ?
Cr2 N15 2.078(3) . ?
N1 C1 1.155(4) . ?
N2 C2 1.151(4) . ?
C3 N3 1.150(5) . ?
C4 N4 1.153(4) . ?
C5 N5 1.153(4) . ?
C6 N6 1.153(4) . ?
N11 C24 1.484(4) . ?
N11 C12 1.485(4) . ?
N15 C14 1.487(4) . ?
N15 C16 1.488(4) . ?
N18 C19 1.480(4) . ?
N18 C17 1.486(4) . ?
N22 C21 1.481(4) . ?
N22 C23 1.489(4) . ?
C12 C13 1.525(4) . ?
C13 C14 1.524(5) . ?
C16 C17 1.518(5) . ?
C19 C20 1.528(5) . ?
C20 C21 1.528(4) . ?
C23 C24 1.518(4) . ?
P1 C61X 1.694(2) . ?
P1 C31 1.695(5) . ?
P1 C41X 1.791(5) . ?
P1 C51 1.794(3) . ?
P1 C41 1.798(5) . ?
P1 C51X 1.810(3) . ?
P1 C61 1.871(3) . ?
P1 C31X 1.884(5) . ?
C31 C32 1.3900 . ?
C31 C36 1.3900 . ?
C32 C33 1.3900 . ?
C33 C34 1.3900 . ?
C34 C35 1.3900 . ?
C35 C36 1.3900 . ?
C31X C32X 1.3900 . ?
C31X C36X 1.3900 . ?
C32X C33X 1.3900 . ?
C33X C34X 1.3900 . ?
C34X C35X 1.3900 . ?
C35X C36X 1.3900 . ?
C41 C42 1.3900 . ?
C41 C46 1.3900 . ?
C42 C43 1.3900 . ?
C43 C44 1.3900 . ?
C44 C45 1.3900 . ?
C45 C46 1.3900 . ?
C41X C42X 1.3900 . ?
C41X C46X 1.3900 . ?
C42X C43X 1.3900 . ?
C43X C44X 1.3900 . ?
C44X C45X 1.3900 . ?
C45X C46X 1.3900 . ?
C51 C52 1.3900 . ?
C51 C56 1.3900 . ?
C52 C53 1.3900 . ?
C53 C54 1.3900 . ?
C54 C55 1.3900 . ?
C55 C56 1.3900 . ?
C51X C52X 1.3900 . ?
C51X C56X 1.3900 . ?
C52X C53X 1.3900 . ?
C53X C54X 1.3900 . ?
C54X C55X 1.3900 . ?
C55X C56X 1.3900 . ?
C61 C62 1.3900 . ?
C61 C66 1.3900 . ?
C62 C63 1.3900 . ?
C63 C64 1.3900 . ?
C64 C65 1.3900 . ?
C65 C66 1.3900 . ?
C61X C62X 1.3900 . ?
C61X C66X 1.3900 . ?
C62X C63X 1.3900 . ?
C63X C64X 1.3900 . ?
C64X C65X 1.3900 . ?
C65X C66X 1.3900 . ?
O30 O40X 1.723(4) 2_456 ?
O40 O40X 1.0330 . ?
O40X O30 1.723(4) 2_456 ?
